data_4515539
loop_
_publ_author_name
'Noh, Hyunho'
'Kung, Chung-Wei'
'Otake, Ken-ichi'
'Peters, Aaron W.'
'Li, Zhanyong'
'Liao, Yijun'
'Gong, Xinyi'
'Farha, Omar K.'
'Hupp, Joseph T.'

_publ_section_title
;
 Redox-Mediator-Assisted Electrocatalytic Hydrogen Evolution from Water by
 a Molybdenum Sulfide-Functionalized Metal--Organic Framework
;
_journal_issue 10
_journal_name_full 'ACS Catalysis'
_journal_page_first 9848
_journal_paper_doi 10.1021/acscatal.8b02921
_journal_volume 8
_journal_year 2018
_chemical_formula_moiety 'C88 H44 O32 Zr6 (Mo O2)0.96'
_chemical_formula_sum 'C88 H44 Mo0.96 O32 S1.92 Zr6'
_chemical_formula_weight 2314.21
_space_group_crystal_system hexagonal
_space_group_IT_number 191
_space_group_name_Hall '-P 6 2'
_space_group_name_H-M_alt 'P 6/m m m'
_atom_sites_solution_hydrogens geom
_audit_creation_method SHELXL-2017/1
_audit_update_record
;
2018-01-18 deposited with the CCDC.
2018-01-18 downloaded from the CCDC.
;
_cell_angle_alpha 90
_cell_angle_beta 90
_cell_angle_gamma 120
_cell_formula_units_Z 3
_cell_length_a 39.254(7)
_cell_length_b 39.254(7)
_cell_length_c 16.542(3)
_cell_measurement_reflns_used 340
_cell_measurement_temperature 100(2)
_cell_measurement_theta_max 14.41
_cell_measurement_theta_min 2.41
_cell_volume 22074(7)
_computing_cell_refinement 'Bruker SAINT'
_computing_data_collection 'Bruker APEX2'
_computing_data_reduction 'Bruker SAINT'
_computing_publication_material 'Yadokari-XG (Wakita, Nemoto et al., 2009)'
_computing_structure_refinement 'SHELXL-2017/1 (Sheldrick, 2017)'
_computing_structure_solution 'SHELXT 2014/5 (Sheldrick, 2014)'
_diffrn_ambient_temperature 100(2)
_diffrn_measured_fraction_theta_full 0.998
_diffrn_measured_fraction_theta_max 0.998
_diffrn_measurement_device_type 'Bruker APEX-II CCD'
_diffrn_measurement_method '\f and \w scans'
_diffrn_radiation_type MoK\a
_diffrn_radiation_wavelength 0.71073
_diffrn_reflns_av_R_equivalents 0.2500
_diffrn_reflns_av_unetI/netI 0.1530
_diffrn_reflns_Laue_measured_fraction_full 0.998
_diffrn_reflns_Laue_measured_fraction_max 0.998
_diffrn_reflns_limit_h_max 33
_diffrn_reflns_limit_h_min -25
_diffrn_reflns_limit_k_max 11
_diffrn_reflns_limit_k_min -33
_diffrn_reflns_limit_l_max 8
_diffrn_reflns_limit_l_min -14
_diffrn_reflns_number 16713
_diffrn_reflns_point_group_measured_fraction_full 0.998
_diffrn_reflns_point_group_measured_fraction_max 0.998
_diffrn_reflns_theta_full 17.897
_diffrn_reflns_theta_max 17.897
_diffrn_reflns_theta_min 1.198
_diffrn_source 'MoK\a I\mS microfocus source with MX Optics'
_exptl_absorpt_coefficient_mu 0.283
_exptl_absorpt_correction_T_max 1.0000
_exptl_absorpt_correction_T_min 0.8762
_exptl_absorpt_correction_type multi-scan
_exptl_absorpt_process_details '(SADABS-2014/5; Krause et al., 2015)'
_exptl_crystal_colour yellow
_exptl_crystal_density_diffrn 0.522
_exptl_crystal_density_method 'not measured'
_exptl_crystal_description block
_exptl_crystal_F_000 3417
_exptl_crystal_size_max 0.025
_exptl_crystal_size_mid 0.025
_exptl_crystal_size_min 0.020
_refine_diff_density_max 0.590
_refine_diff_density_min -0.462
_refine_diff_density_rms 0.095
_refine_ls_extinction_method none
_refine_ls_goodness_of_fit_ref 1.081
_refine_ls_hydrogen_treatment constr
_refine_ls_matrix_type full
_refine_ls_number_parameters 179
_refine_ls_number_reflns 2899
_refine_ls_number_restraints 261
_refine_ls_restrained_S_all 1.054
_refine_ls_R_factor_all 0.1324
_refine_ls_R_factor_gt 0.0817
_refine_ls_shift/su_max 0.000
_refine_ls_shift/su_mean 0.000
_refine_ls_structure_factor_coef Fsqd
_refine_ls_weighting_details 'w=1/[\s^2^(Fo^2^)+(0.1472P)^2^] where P=(Fo^2^+2Fc^2^)/3'
_refine_ls_weighting_scheme calc
_refine_ls_wR_factor_gt 0.2474
_refine_ls_wR_factor_ref 0.2833
_reflns_Friedel_coverage 0.000
_reflns_number_gt 1565
_reflns_number_total 2899
_reflns_threshold_expression 'I > 2\s(I)'
_cod_data_source_file cs8b02921_si_003.cif
_cod_data_source_block NU1000-MoSx-SIM
_cod_original_cell_volume 22074(9)
_cod_database_code 4515539
_shelx_shelxl_version_number 2017/1
_shelx_space_group_comment
;
The symmetry employed for this shelxl refinement is uniquely defined
by the following loop, which should always be used as a source of
symmetry information in preference to the above space-group names.
They are only intended as comments.
;
_shelx_estimated_absorpt_t_min 0.6287
_shelx_estimated_absorpt_t_max 0.7450

loop_
_space_group_symop_operation_xyz
'x, y, z'
'-x, -y, z'
'-y, x-y, z'
'-x+y, -x, z'
'x-y, x, z'
'y, -x+y, z'
'x-y, -y, -z'
'-x, -x+y, -z'
'y, x, -z'
'-y, -x, -z'
'x, x-y, -z'
'-x+y, y, -z'
'-x, -y, -z'
'x, y, -z'
'y, -x+y, -z'
'x-y, x, -z'
'-x+y, -x, -z'
'-y, x-y, -z'
'-x+y, y, z'
'x, x-y, z'
'-y, -x, z'
'y, x, z'
'-x, -x+y, z'
'x-y, -y, z'

loop_
_atom_site_label
_atom_site_type_symbol
_atom_site_fract_x
_atom_site_fract_y
_atom_site_fract_z
_atom_site_U_iso_or_equiv
_atom_site_adp_type
_atom_site_occupancy
_atom_site_site_symmetry_order
_atom_site_calc_flag
_atom_site_refinement_flags_posn
_atom_site_refinement_flags_adp
_atom_site_refinement_flags_occupancy
_atom_site_disorder_assembly
_atom_site_disorder_group
C1 C 0.0941(5) 0.4921(5) 0.1336(11) 0.041(5) Uani 1 1 d . U . . .
C2 C 0.1237(5) 0.4905(5) 0.1855(10) 0.040(4) Uani 1 1 d . U . . .
C3 C 0.1132(5) 0.4600(5) 0.2427(9) 0.049(5) Uani 1 1 d . U . . .
H1 H 0.087220 0.440043 0.249358 0.059 Uiso 1 1 calc R U . . .
C4 C 0.1435(6) 0.4613(6) 0.2885(10) 0.065(6) Uani 1 1 d . U . . .
H2 H 0.136902 0.441957 0.327674 0.078 Uiso 1 1 calc R U . . .
C5 C 0.1824(5) 0.4890(6) 0.2798(10) 0.051(5) Uani 1 1 d . U . . .
C6 C 0.1918(5) 0.5180(5) 0.2224(10) 0.057(5) Uani 1 1 d . U . . .
H3 H 0.217922 0.537322 0.214894 0.068 Uiso 1 1 calc R U . . .
C7 C 0.1625(5) 0.5187(5) 0.1759(10) 0.056(5) Uani 1 1 d . U . . .
H4 H 0.169386 0.538439 0.137687 0.068 Uiso 1 1 calc R U . . .
C8 C 0.2445(4) 0.4890(7) 0.2893(15) 0.058(7) Uani 1 2 d S TU P . .
H5 H 0.244664 0.489330 0.233047 0.070 Uiso 1 2 calc R U P . .
C9 C 0.2147(5) 0.4888(6) 0.3254(10) 0.058(5) Uani 1 1 d . U . . .
C10 C 0.2135(5) 0.4890(6) 0.4090(11) 0.065(5) Uani 1 1 d . U . . .
C11 C 0.2440(4) 0.4880(7) 0.4532(13) 0.065(7) Uani 1 2 d S TU P . .
C12 C 0.1825(5) 0.4933(5) 0.4565(9) 0.083(6) Uani 1 1 d . U . . .
H6 H 0.163321 0.495922 0.428729 0.099 Uiso 1 1 calc R U . . .
O1 O 0.1047(3) 0.5184(3) 0.0820(6) 0.030(3) Uani 1 1 d . U . . .
O2 O 0.0577(3) 0.4654(3) 0.1500(6) 0.039(3) Uani 1 1 d . U . . .
O3 O 0.0348(4) 0.5174(2) 0.1097(9) 0.066(5) Uiso 1 2 d S . P A .
O4 O 0.0364(4) 0.4732(4) 0.000000 0.058(5) Uiso 1 2 d S . P A .
O5 O 0.000000 0.4006(4) 0.0737(12) 0.042(5) Uani 0.94 2 d S T P A 2
O6 O 0.000000 0.4680(5) 0.2376(8) 0.064(6) Uani 1 2 d S T P A .
Zr1 Zr 0.000000 0.45491(6) 0.10667(12) 0.0278(9) Uani 1 2 d DS T P A .
Zr2 Zr 0.07296(8) 0.53648(4) 0.000000 0.0207(10) Uani 1 4 d S T P . .
Mo3 Mo 0.000000 0.3876(15) 0.000000 0.148(18) Uani 0.12 4 d S TU P A 1
O7 O 0.000000 0.3991(6) 0.120(14) 0.01(10) Uiso 0.06 2 d DS . P A 1
Mo2 Mo -0.0245(16) 0.4877(8) 0.251(3) 0.156(18) Uani 0.08 2 d DS TU P . .
S3 S 0.000000 0.500000 0.382(7) 0.22(5) Uiso 0.16 4 d DS . P A .
S1 S 0.000000 0.342(3) 0.000000 0.19(3) Uiso 0.2 4 d DS . P A 2
Mo1 Mo -0.0355(15) 0.3843(16) 0.000000 0.20(2) Uani 0.1 2 d DS TU P A 2
S2 S -0.106(3) 0.316(3) 0.000000 0.19(3) Uiso 0.1 2 d DS . P A 2
S4 S -0.087(4) 0.456(2) 0.332(11) 0.22(5) Uiso 0.08 2 d DS . P A .
S5 S -0.034(5) 0.331(6) 0.000000 0.34(9) Uiso 0.12 2 d S . P A 1

loop_
_atom_site_aniso_label
_atom_site_aniso_U_11
_atom_site_aniso_U_22
_atom_site_aniso_U_33
_atom_site_aniso_U_23
_atom_site_aniso_U_13
_atom_site_aniso_U_12
C1 0.009(10) 0.061(12) 0.053(11) -0.011(10) -0.010(10) 0.017(9)
C2 0.019(9) 0.073(11) 0.034(9) 0.008(9) 0.005(8) 0.028(8)
C3 0.037(10) 0.069(11) 0.046(10) 0.014(9) -0.011(9) 0.030(9)
C4 0.072(11) 0.087(12) 0.044(10) 0.031(9) -0.006(10) 0.044(10)
C5 0.043(10) 0.093(12) 0.036(9) 0.005(9) 0.006(9) 0.049(9)
C6 0.033(10) 0.087(12) 0.050(10) 0.007(9) -0.003(9) 0.030(9)
C7 0.039(10) 0.077(11) 0.052(10) 0.008(9) -0.003(9) 0.028(9)
C8 0.038(10) 0.111(15) 0.049(14) 0.027(12) 0.013(6) 0.056(7)
C9 0.044(10) 0.115(12) 0.029(9) 0.008(9) -0.006(8) 0.050(9)
C10 0.038(10) 0.127(12) 0.052(10) 0.005(10) 0.002(9) 0.058(9)
C11 0.048(10) 0.114(14) 0.054(13) 0.000(11) 0.000(6) 0.057(7)
C12 0.060(11) 0.153(14) 0.043(10) -0.017(10) -0.004(8) 0.059(10)
O1 0.017(6) 0.052(7) 0.020(6) 0.013(6) 0.000(5) 0.015(6)
O2 0.024(7) 0.064(8) 0.030(6) 0.020(6) -0.009(6) 0.022(6)
O5 0.039(13) 0.044(11) 0.041(17) 0.007(8) 0.000 0.019(6)
O6 0.039(11) 0.107(13) 0.023(10) 0.010(9) 0.000 0.019(6)
Zr1 0.0161(15) 0.0378(13) 0.0223(15) 0.0056(11) 0.000 0.0081(7)
Zr2 0.0126(19) 0.0298(17) 0.0140(19) 0.000 0.000 0.0063(10)
Mo3 0.15(2) 0.15(2) 0.15(2) 0.000 0.000 0.076(11)
Mo2 0.15(2) 0.16(2) 0.16(2) 0.008(8) 0.017(17) 0.077(11)
Mo1 0.20(3) 0.21(3) 0.19(3) 0.000 0.000 0.089(19)

loop_
_atom_type_symbol
_atom_type_description
_atom_type_scat_dispersion_real
_atom_type_scat_dispersion_imag
_atom_type_scat_source
C C 0.0033 0.0016 'International Tables Vol C Tables 4.2.6.8 and 6.1.1.4'
O O 0.0106 0.0060 'International Tables Vol C Tables 4.2.6.8 and 6.1.1.4'
S S 0.1246 0.1234 'International Tables Vol C Tables 4.2.6.8 and 6.1.1.4'
Zr Zr -2.9673 0.5597 'International Tables Vol C Tables 4.2.6.8 and 6.1.1.4'
Mo Mo -1.6832 0.6857 'International Tables Vol C Tables 4.2.6.8 and 6.1.1.4'
H H 0.0000 0.0000 'International Tables Vol C Tables 4.2.6.8 and 6.1.1.4'

loop_
_geom_angle_atom_site_label_1
_geom_angle_atom_site_label_2
_geom_angle_atom_site_label_3
_geom_angle
_geom_angle_site_symmetry_1
_geom_angle_site_symmetry_3
O1 C1 O2 125.8(16) . .
O1 C1 C2 119.7(16) . .
O2 C1 C2 114.4(17) . .
C7 C2 C3 119.8(16) . .
C7 C2 C1 118.6(17) . .
C3 C2 C1 121.6(16) . .
C4 C3 C2 116.8(16) . .
C5 C4 C3 124.4(17) . .
C4 C5 C6 117.4(17) . .
C4 C5 C9 124.1(18) . .
C6 C5 C9 118.5(17) . .
C5 C6 C7 120.7(17) . .
C2 C7 C6 120.9(17) . .
C9 C8 C9 126(2) . 19
C8 C9 C10 119.1(18) . .
C8 C9 C5 122.2(16) . .
C10 C9 C5 118.7(15) . .
C9 C10 C11 119.0(16) . .
C9 C10 C12 122.9(15) . .
C11 C10 C12 117.9(16) . .
C10 C11 C10 118(2) . 19
C10 C11 C11 121.0(11) . 14_556
C10 C11 C11 121.0(11) 19 14_556
C12 C12 C10 120.9(9) 14_556 .
C1 O1 Zr2 133.5(11) . .
C1 O2 Zr1 133.6(10) . .
Zr1 O3 Zr1 112.4(7) 2_565 .
Zr1 O3 Zr2 107.7(5) 2_565 .
Zr1 O3 Zr2 107.7(5) . .
Zr1 O3 Mo2 86.6(9) 2_565 2_565
Zr1 O3 Mo2 86.6(9) . 2_565
Zr2 O3 Mo2 153.0(15) . 2_565
Zr1 O4 Zr1 110.0(7) 14 .
Zr1 O4 Zr2 109.4(5) 14 .
Zr1 O4 Zr2 109.4(5) . .
Zr1 O4 Mo1 89.4(9) 14 8
Zr1 O4 Mo1 89.4(9) . 8
Zr2 O4 Mo1 145.6(16) . 8
Mo1 O5 Mo1 89(3) 8 .
Mo1 O5 Zr1 98.3(19) 8 .
Mo1 O5 Zr1 98.3(19) . .
Mo2 O6 Mo2 66(4) 2_565 .
Mo2 O6 Zr1 109(2) 2_565 .
Mo2 O6 Zr1 109(2) . .
O3 Zr1 O3 67.5(7) 2_565 .
O3 Zr1 O4 72.4(5) 2_565 8
O3 Zr1 O4 109.6(5) . 8
O3 Zr1 O4 109.6(6) 2_565 .
O3 Zr1 O4 72.4(5) . .
O4 Zr1 O4 70.0(7) 8 .
O3 Zr1 O5 144.2(4) 2_565 .
O3 Zr1 O5 144.2(4) . .
O4 Zr1 O5 78.4(6) 8 .
O4 Zr1 O5 78.4(6) . .
O3 Zr1 O7 145.5(12) 2_565 .
O3 Zr1 O7 145.5(12) . .
O4 Zr1 O7 95(5) 8 .
O4 Zr1 O7 95(5) . .
O3 Zr1 O2 76.7(4) 2_565 23
O3 Zr1 O2 139.2(5) . 23
O4 Zr1 O2 76.0(4) 8 23
O4 Zr1 O2 140.9(4) . 23
O7 Zr1 O2 69.1(19) . 23
O3 Zr1 O2 139.2(5) 2_565 .
O3 Zr1 O2 76.7(4) . .
O4 Zr1 O2 140.9(4) 8 .
O4 Zr1 O2 76.0(4) . .
O5 Zr1 O2 76.4(3) . .
O7 Zr1 O2 69.1(19) . .
O2 Zr1 O2 125.2(5) 23 .
O3 Zr1 O6 77.6(6) 2_565 .
O3 Zr1 O6 77.6(6) . .
O4 Zr1 O6 142.8(4) 8 .
O4 Zr1 O6 142.8(4) . .
O5 Zr1 O6 117.7(7) . .
O7 Zr1 O6 98(6) . .
O2 Zr1 O6 76.1(3) 23 .
O2 Zr1 O6 76.1(3) . .
O3 Zr1 Mo1 144.9(8) 2_565 8
O3 Zr1 Mo1 111.5(10) . 8
O4 Zr1 Mo1 75.5(8) 8 8
O4 Zr1 Mo1 44.3(9) . 8
O7 Zr1 Mo1 51(5) . 8
O2 Zr1 Mo1 109.0(10) 23 8
O2 Zr1 Mo1 66.8(8) . 8
O6 Zr1 Mo1 137.5(7) . 8
O3 Zr1 Mo1 111.5(10) 2_565 .
O3 Zr1 Mo1 144.9(8) . .
O4 Zr1 Mo1 44.3(9) 8 .
O4 Zr1 Mo1 75.5(8) . .
O5 Zr1 Mo1 34.8(9) . .
O2 Zr1 Mo1 66.8(8) 23 .
O2 Zr1 Mo1 109.0(10) . .
O6 Zr1 Mo1 137.5(8) . .
Mo1 Zr1 Mo1 47.8(18) 8 .
O3 Zr1 Mo2 69.9(8) 2_565 2_565
O3 Zr1 Mo2 49.9(9) . 2_565
O4 Zr1 Mo2 141.9(8) 8 2_565
O4 Zr1 Mo2 118.5(10) . 2_565
O7 Zr1 Mo2 119(6) . 2_565
O2 Zr1 Mo2 100.1(10) 23 2_565
O2 Zr1 Mo2 72.3(9) . 2_565
O6 Zr1 Mo2 27.7(9) . 2_565
O4 Zr2 O4 109.6(8) . 20_565
O4 Zr2 O1 77.6(4) . .
O4 Zr2 O1 141.5(2) 20_565 .
O4 Zr2 O1 77.6(4) . 14
O4 Zr2 O1 141.5(2) 20_565 14
O1 Zr2 O1 76.6(5) . 14
O4 Zr2 O1 141.5(2) . 20_565
O4 Zr2 O1 77.6(4) 20_565 20_565
O1 Zr2 O1 75.2(5) . 20_565
O1 Zr2 O1 120.8(5) 14 20_565
O4 Zr2 O1 141.5(2) . 11_565
O4 Zr2 O1 77.6(4) 20_565 11_565
O1 Zr2 O1 120.8(5) . 11_565
O1 Zr2 O1 75.2(5) 14 11_565
O1 Zr2 O1 76.6(5) 20_565 11_565
O4 Zr2 O3 70.4(3) . .
O4 Zr2 O3 70.4(3) 20_565 .
O1 Zr2 O3 77.4(4) . .
O1 Zr2 O3 142.3(3) 14 .
O1 Zr2 O3 77.4(4) 20_565 .
O1 Zr2 O3 142.3(3) 11_565 .
O4 Zr2 O3 70.4(3) . 14
O4 Zr2 O3 70.4(3) 20_565 14
O1 Zr2 O3 142.3(3) . 14
O1 Zr2 O3 77.4(4) 14 14
O1 Zr2 O3 142.3(3) 20_565 14
O1 Zr2 O3 77.4(4) 11_565 14
O3 Zr2 O3 108.9(8) . 14
O4 Zr2 Zr1 35.2(2) . 14
O4 Zr2 Zr1 90.3(3) 20_565 14
O1 Zr2 Zr1 110.6(3) . 14
O1 Zr2 Zr1 74.4(3) 14 14
O1 Zr2 Zr1 164.8(3) 20_565 14
O1 Zr2 Zr1 110.1(2) 11_565 14
O3 Zr2 Zr1 89.9(3) . 14
O3 Zr2 Zr1 35.2(2) 14 14
O4 Zr2 Zr1 90.3(3) . 13_565
O4 Zr2 Zr1 35.2(2) 20_565 13_565
O1 Zr2 Zr1 164.8(3) . 13_565
O1 Zr2 Zr1 110.1(2) 14 13_565
O1 Zr2 Zr1 110.6(3) 20_565 13_565
O1 Zr2 Zr1 74.4(3) 11_565 13_565
O3 Zr2 Zr1 89.9(3) . 13_565
O3 Zr2 Zr1 35.2(2) 14 13_565
Zr1 Zr2 Zr1 60.36(8) 14 13_565
O4 Zr2 Zr1 90.3(3) . 2_565
O4 Zr2 Zr1 35.2(2) 20_565 2_565
O1 Zr2 Zr1 110.1(2) . 2_565
O1 Zr2 Zr1 164.8(3) 14 2_565
O1 Zr2 Zr1 74.4(3) 20_565 2_565
O1 Zr2 Zr1 110.6(3) 11_565 2_565
O3 Zr2 Zr1 35.2(2) . 2_565
O3 Zr2 Zr1 89.9(3) 14 2_565
Zr1 Zr2 Zr1 90.44(8) 14 2_565
Zr1 Zr2 Zr1 60.15(7) 13_565 2_565
O4 Zr2 Zr1 35.2(2) . .
O4 Zr2 Zr1 90.3(3) 20_565 .
O1 Zr2 Zr1 74.4(3) . .
O1 Zr2 Zr1 110.6(3) 14 .
O1 Zr2 Zr1 110.1(2) 20_565 .
O1 Zr2 Zr1 164.8(3) 11_565 .
O3 Zr2 Zr1 35.2(2) . .
O3 Zr2 Zr1 89.9(3) 14 .
Zr1 Zr2 Zr1 60.15(7) 14 .
Zr1 Zr2 Zr1 90.44(8) 13_565 .
Zr1 Zr2 Zr1 60.36(8) 2_565 .
O7 Mo3 O7 154(4) . 14
O7 Mo3 S5 100.3(15) . .
O7 Mo3 S5 100.3(15) 14 .
O7 Mo3 S5 100.3(15) . 8
O7 Mo3 S5 100.3(15) 14 8
S5 Mo3 S5 74(10) . 8
O7 Mo3 Zr1 43.4(14) . .
O7 Mo3 Zr1 111(2) 14 .
S5 Mo3 Zr1 132(4) . .
S5 Mo3 Zr1 132(4) 8 .
O7 Mo3 Zr1 111(2) . 14
O7 Mo3 Zr1 43.4(14) 14 14
S5 Mo3 Zr1 132(4) . 14
S5 Mo3 Zr1 132(4) 8 14
Zr1 Mo3 Zr1 67.4(12) . 14
Mo3 O7 Zr1 97(7) . .
O6 Mo2 O6 111(4) 2_565 .
O6 Mo2 Mo2 56.9(19) 2_565 2_565
O6 Mo2 Mo2 56.9(19) . 2_565
O6 Mo2 O3 86(2) 2_565 2_565
O6 Mo2 O3 86(2) . 2_565
Mo2 Mo2 O3 98.5(14) 2_565 2_565
O6 Mo2 S3 87(3) 2_565 .
O6 Mo2 S3 87(3) . .
Mo2 Mo2 S3 68.9(18) 2_565 .
O3 Mo2 S3 167(3) 2_565 .
O6 Mo2 S4 123(2) 2_565 .
O6 Mo2 S4 123(2) . .
Mo2 Mo2 S4 148(5) 2_565 .
O3 Mo2 S4 113(5) 2_565 .
S3 Mo2 S4 79(5) . .
O6 Mo2 Zr1 42.8(16) 2_565 2_565
O6 Mo2 Zr1 102(3) . 2_565
Mo2 Mo2 Zr1 74.4(10) 2_565 2_565
O3 Mo2 Zr1 43.5(8) 2_565 2_565
S3 Mo2 Zr1 128.7(18) . 2_565
S4 Mo2 Zr1 130(3) . 2_565
O6 Mo2 Zr1 102(3) 2_565 .
O6 Mo2 Zr1 42.8(16) . .
Mo2 Mo2 Zr1 74.4(10) 2_565 .
O3 Mo2 Zr1 43.5(8) 2_565 .
S3 Mo2 Zr1 128.7(18) . .
S4 Mo2 Zr1 130(3) . .
Zr1 Mo2 Zr1 69.9(12) 2_565 .
Mo2 S3 Mo2 42(4) 2_565 .
O5 Mo1 S1 70(2) . .
O5 Mo1 S1 70(2) 14 .
O4 Mo1 S1 154(3) 8 .
O5 Mo1 S2 127(2) . .
O5 Mo1 S2 127(2) 14 .
O4 Mo1 S2 117(3) 8 .
S1 Mo1 S2 89(3) . .
O4 Mo1 Mo1 90.8(14) 8 8
O5 Mo1 Zr1 47.0(13) . .
O5 Mo1 Zr1 99(2) 14 .
O4 Mo1 Zr1 46.3(9) 8 .
S1 Mo1 Zr1 115.8(18) . .
S2 Mo1 Zr1 133(2) . .
Mo1 Mo1 Zr1 66.1(9) 8 .
O4 Mo1 Zr1 46.3(9) 8 14
Zr1 Mo1 Zr1 72.6(13) . 14
S5 S5 Mo3 53(6) 8 .

loop_
_geom_bond_atom_site_label_1
_geom_bond_atom_site_label_2
_geom_bond_distance
_geom_bond_site_symmetry_2
C1 O1 1.240(18) .
C1 O2 1.312(17) .
C1 C2 1.47(2) .
C2 C7 1.373(19) .
C2 C3 1.42(2) .
C3 C4 1.39(2) .
C4 C5 1.37(2) .
C5 C6 1.38(2) .
C5 C9 1.48(2) .
C6 C7 1.39(2) .
C8 C9 1.311(18) .
C8 C9 1.312(18) 19
C9 C10 1.38(2) .
C10 C11 1.419(19) .
C10 C12 1.53(2) .
C11 C11 1.55(4) 14_556
C12 C12 1.44(3) 14_556
O1 Zr2 2.187(10) .
O2 Zr1 2.208(9) .
O3 Zr1 2.130(9) 2_565
O3 Zr1 2.130(9) .
O3 Zr2 2.230(15) .
O3 Mo2 2.37(6) 2_565
O4 Zr1 2.154(9) 14
O4 Zr1 2.154(9) .
O4 Zr2 2.159(15) .
O4 Mo1 2.08(6) 8
O5 Mo1 1.72(4) 8
O5 Mo1 1.72(4) .
O5 Zr1 2.201(15) .
O6 Mo2 1.52(3) 2_565
O6 Mo2 1.52(3) .
O6 Zr1 2.227(15) .
Zr1 O7 2.201(10) .
Zr1 Mo1 2.98(4) 8
Zr1 Mo1 2.98(4) .
Zr1 Mo2 3.09(5) 2_565
Mo3 O7 2.0(2) .
Mo3 O7 2.0(2) 14
Mo3 S5 1.9(2) .
Mo3 S5 1.9(2) 8
Mo2 Mo2 1.67(11) 2_565
Mo2 S3 2.31(11) .
Mo2 S4 2.52(13) .
S1 Mo1 2.65(10) .
S1 Mo1 2.65(10) 8
Mo1 S2 2.73(11) .
Mo1 Mo1 2.42(10) 8
S5 S5 2.3(4) 8

loop_
_geom_torsion_atom_site_label_1
_geom_torsion_atom_site_label_2
_geom_torsion_atom_site_label_3
_geom_torsion_atom_site_label_4
_geom_torsion
_geom_torsion_site_symmetry_1
_geom_torsion_site_symmetry_4
O1 C1 C2 C7 1(2) . .
O2 C1 C2 C7 -176.4(14) . .
O1 C1 C2 C3 -177.1(14) . .
O2 C1 C2 C3 6(2) . .
C7 C2 C3 C4 2(2) . .
C1 C2 C3 C4 179.9(15) . .
C2 C3 C4 C5 -2(3) . .
C3 C4 C5 C6 1(3) . .
C3 C4 C5 C9 -176.3(16) . .
C4 C5 C6 C7 0(3) . .
C9 C5 C6 C7 177.7(15) . .
C3 C2 C7 C6 -1(2) . .
C1 C2 C7 C6 -178.8(15) . .
C5 C6 C7 C2 0(3) . .
C9 C8 C9 C10 1(4) 19 .
C9 C8 C9 C5 -179.9(17) 19 .
C4 C5 C9 C8 124(2) . .
C6 C5 C9 C8 -54(3) . .
C4 C5 C9 C10 -57(3) . .
C6 C5 C9 C10 125.6(19) . .
C8 C9 C10 C11 -2(3) . .
C5 C9 C10 C11 178.7(19) . .
C8 C9 C10 C12 173(2) . .
C5 C9 C10 C12 -6(3) . .
C9 C10 C11 C10 3(4) . 19
C12 C10 C11 C10 -172.3(14) . 19
C9 C10 C11 C11 -179.8(13) . 14_556
C12 C10 C11 C11 5(2) . 14_556
C9 C10 C12 C12 180.0(15) . 14_556
C11 C10 C12 C12 -5(2) . 14_556
O2 C1 O1 Zr2 3(2) . .
C2 C1 O1 Zr2 -173.4(9) . .
O1 C1 O2 Zr1 -4(2) . .
C2 C1 O2 Zr1 172.5(9) . .
Mo2 O6 Mo2 O6 18(5) 2_565 2_565
Zr1 O6 Mo2 O6 -85(3) . 2_565
Zr1 O6 Mo2 Mo2 -103.4(18) . 2_565
Mo2 O6 Mo2 O3 102.7(17) 2_565 2_565
Zr1 O6 Mo2 O3 -0.7(18) . 2_565
Mo2 O6 Mo2 S3 -67(2) 2_565 .
Zr1 O6 Mo2 S3 -170.3(10) . .
Mo2 O6 Mo2 S4 -142(5) 2_565 .
Zr1 O6 Mo2 S4 115(6) . .
Mo2 O6 Mo2 Zr1 62(3) 2_565 2_565
Zr1 O6 Mo2 Zr1 -41(2) . 2_565
Mo2 O6 Mo2 Zr1 103.4(18) 2_565 .
Mo1 O5 Mo1 O5 4(4) 8 14
Zr1 O5 Mo1 O5 102.1(19) . 14
Mo1 O5 Mo1 O4 -89(2) 8 8
Zr1 O5 Mo1 O4 9.6(14) . 8
Mo1 O5 Mo1 S1 72(2) 8 .
Zr1 O5 Mo1 S1 169.9(10) . .
Mo1 O5 Mo1 S2 144(3) 8 .
Zr1 O5 Mo1 S2 -118(4) . .
Zr1 O5 Mo1 Mo1 98(2) . 8
Mo1 O5 Mo1 Zr1 -98(2) 8 .
Mo1 O5 Mo1 Zr1 -43(3) 8 14
Zr1 O5 Mo1 Zr1 55.7(13) . 14
